data_1574569
loop_
_publ_author_name
'Morimoto, Jumpei'
'Yokomine, Marin'
'Shiratori, Yota'
'Ueda, Takumi'
'Nakamuro, Takayuki'
'Takaba, Kiyofumi'
'Maki-Yonekura, Saori'
'Umezawa, Koji'
'Miyanishi, Koichiro'
'Fukuda, Yasuhiro'
'Watanabe, Takumu'
'Suga, Mayuko'
'Inayoshi, Ayumi'
'Yoshida, Takuya'
'Mizukami, Wataru'
'Takeuchi, Koh'
'Yonekura, Koji'
'Nakamura, Eiichi'
'Sando, Shinsuke'

_publ_section_title
;
 Bottom-up design of peptide shapes in water using oligomers of
 N-methyl-l/d-alanine
;
_journal_issue 23
_journal_name_full 'Chemical Science'
_journal_page_first 10512
_journal_page_last 10522
_journal_paper_doi 10.1039/D5SC01483B
_journal_volume 16
_journal_year 2025
_chemical_absolute_configuration unk
_chemical_formula_moiety '2(C19 H34 N4 O5), 0.25(H2 O)'
_chemical_formula_sum 'C38 H68 N8 O10'
_chemical_formula_weight 797.00
_space_group_crystal_system orthorhombic
_space_group_IT_number 19
_space_group_name_Hall 'P 2ac 2ab'
_space_group_name_H-M_alt 'P 21 21 21'
_atom_sites_solution_hydrogens mixed
_audit_creation_date 2023-01-17
_audit_creation_method
;
Olex2 1.3
(compiled 2020.11.12 svn.r5f609507 for OlexSys, GUI svn.r6408)
;
_audit_update_record
;
2023-04-25 deposited with the CCDC.	2025-04-24 downloaded from the CCDC.
;
_cell_angle_alpha 90
_cell_angle_beta 90
_cell_angle_gamma 90
_cell_formula_units_Z 4
_cell_length_a 5.98460(10)
_cell_length_b 22.8259(3)
_cell_length_c 31.5688(4)
_cell_measurement_reflns_used 10254
_cell_measurement_temperature 293(2)
_cell_measurement_theta_max 71.7200
_cell_measurement_theta_min 3.4010
_cell_volume 4312.42(11)
_computing_molecular_graphics 'Olex2 1.3 (Dolomanov et al., 2009)'
_computing_publication_material 'Olex2 1.3 (Dolomanov et al., 2009)'
_computing_structure_refinement 'SHELXL 2018/3 (Sheldrick, 2015)'
_diffrn_ambient_temperature 293(2)
_diffrn_measured_fraction_theta_full 1.000
_diffrn_measured_fraction_theta_max 0.986
_diffrn_measurement_device_type 'XtaLAB AFC10 (RCD3): quarter-chi single'
_diffrn_radiation_type CuK\a
_diffrn_radiation_wavelength 1.54184
_diffrn_reflns_av_R_equivalents 0.0427
_diffrn_reflns_av_unetI/netI 0.0458
_diffrn_reflns_Laue_measured_fraction_full 1.000
_diffrn_reflns_Laue_measured_fraction_max 0.986
_diffrn_reflns_limit_h_max 7
_diffrn_reflns_limit_h_min -5
_diffrn_reflns_limit_k_max 25
_diffrn_reflns_limit_k_min -27
_diffrn_reflns_limit_l_max 38
_diffrn_reflns_limit_l_min -37
_diffrn_reflns_number 18304
_diffrn_reflns_point_group_measured_fraction_full 0.971
_diffrn_reflns_point_group_measured_fraction_max 0.945
_diffrn_reflns_theta_full 67.684
_diffrn_reflns_theta_max 72.254
_diffrn_reflns_theta_min 2.389
_exptl_absorpt_coefficient_mu 0.731
_exptl_crystal_density_diffrn 1.228
_exptl_crystal_description plate
_exptl_crystal_F_000 1728
_refine_diff_density_max 0.224
_refine_diff_density_min -0.205
_refine_diff_density_rms 0.053
_refine_ls_abs_structure_details
;
 Flack x determined using 2874 quotients [(I+)-(I-)]/[(I+)+(I-)]
 (Parsons, Flack and Wagner, Acta Cryst. B69 (2013) 249-259).
;
_refine_ls_abs_structure_Flack -0.06(9)
_refine_ls_extinction_coef 0.00076(16)
_refine_ls_extinction_expression Fc^*^=kFc[1+0.001xFc^2^\l^3^/sin(2\q)]^-1/4^
_refine_ls_extinction_method 'SHELXL-2018/3 (Sheldrick 2018)'
_refine_ls_goodness_of_fit_ref 1.045
_refine_ls_hydrogen_treatment constr
_refine_ls_matrix_type full
_refine_ls_number_parameters 534
_refine_ls_number_reflns 8052
_refine_ls_number_restraints 0
_refine_ls_restrained_S_all 1.045
_refine_ls_R_factor_all 0.0422
_refine_ls_R_factor_gt 0.0390
_refine_ls_shift/su_max 0.066
_refine_ls_shift/su_mean 0.001
_refine_ls_structure_factor_coef Fsqd
_refine_ls_weighting_details 'w=1/[\s^2^(Fo^2^)+(0.0720P)^2^] where P=(Fo^2^+2Fc^2^)/3'
_refine_ls_weighting_scheme calc
_refine_ls_wR_factor_gt 0.1021
_refine_ls_wR_factor_ref 0.1040
_reflns_Friedel_coverage 0.677
_reflns_Friedel_fraction_full 0.932
_reflns_Friedel_fraction_max 0.890
_reflns_number_gt 7476
_reflns_number_total 8052
_reflns_threshold_expression 'I > 2\s(I)'
_cod_data_source_file d5sc01483b3.cif
_cod_data_source_block nma-dimer-ll
_cod_depositor_comments 'Adding full bibliography for 1574566--1574569.cif.'
_cod_database_code 1574569
_shelx_shelxl_version_number 2018/3
_shelx_space_group_comment
;
The symmetry employed for this shelxl refinement is uniquely defined
by the following loop, which should always be used as a source of
symmetry information in preference to the above space-group names.
They are only intended as comments.
;
_olex2_refinement_description
;
1. Fixed Uiso
 At 1.2 times of:
  All C(H) groups, All C(H,H) groups
 At 1.5 times of:
  All C(H,H,H) groups, All O(H,H) groups
2. Others
 Fixed Sof: O11(0.25) H11C(0.25) H11D(0.25)
3.a Free rotating group:
 O11(H11C,H11D)
3.b Ternary CH refined with riding coordinates:
 C23(H23), C8(H8), C27(H27), C4(H4)
3.c Secondary CH2 refined with riding coordinates:
 C30(H30A,H30B), C11(H11A,H11B), C12(H12A,H12B), C14(H14A,H14B), C13(H13A,
 H13B), C31(H31A,H31B), C33(H33A,H33B), C32(H32A,H32B)
3.d Idealised Me refined as rotating group:
 C24(H24A,H24B,H24C), C22(H22A,H22B,H22C), C7(H7A,H7B,H7C), C17(H17A,H17B,
 H17C), C20(H20A,H20B,H20C), C26(H26A,H26B,H26C), C9(H9A,H9B,H9C), C19(H19A,
 H19B,H19C), C5(H5A,H5B,H5C), C18(H18A,H18B,H18C), C28(H28A,H28B,H28C),
 C38(H38A,H38B,H38C), C36(H36A,H36B,H36C), C37(H37A,H37B,H37C), C3(H3A,H3B,H3C),
  C1(H1A,H1B,H1C)
;
_olex2_submission_special_instructions 'No special instructions were received'

loop_
_space_group_symop_operation_xyz
'x, y, z'
'-x+1/2, -y, z+1/2'
'-x, y+1/2, -z+1/2'
'x+1/2, -y+1/2, -z'

loop_
_atom_site_label
_atom_site_type_symbol
_atom_site_fract_x
_atom_site_fract_y
_atom_site_fract_z
_atom_site_U_iso_or_equiv
_atom_site_adp_type
_atom_site_occupancy
_atom_site_site_symmetry_order
_atom_site_calc_flag
_atom_site_refinement_flags_posn
_atom_site_refinement_flags_adp
_atom_site_refinement_flags_occupancy
_atom_site_disorder_assembly
_atom_site_disorder_group
O5 O 0.2523(3) 0.46903(6) 0.74069(5) 0.0219(3) Uani 1 1 d . . . . .
O4 O 0.5112(3) 0.39808(6) 0.72724(5) 0.0253(3) Uani 1 1 d . . . . .
O6 O 0.6441(3) 0.34590(7) 0.59003(5) 0.0276(3) Uani 1 1 d . . . . .
O7 O 0.1321(3) 0.26669(7) 0.70441(5) 0.0265(3) Uani 1 1 d . . . . .
O2 O 1.1783(3) 0.47251(7) 0.56784(5) 0.0289(3) Uani 1 1 d . . . . .
O3 O 0.6975(3) 0.64364(6) 0.60977(5) 0.0285(4) Uani 1 1 d . . . . .
O8 O 0.7499(3) 0.12179(7) 0.73505(5) 0.0317(4) Uani 1 1 d . . . . .
O10 O 1.0143(3) 0.29135(7) 0.89369(5) 0.0294(4) Uani 1 1 d . . . . .
O9 O 0.7263(3) 0.35464(7) 0.88143(5) 0.0312(4) Uani 1 1 d . . . . .
N2 N 0.8636(3) 0.52550(8) 0.55772(5) 0.0211(4) Uani 1 1 d . . . . .
N6 N 0.4652(3) 0.22791(7) 0.68524(5) 0.0209(4) Uani 1 1 d . . . . .
N5 N 0.3447(3) 0.28906(8) 0.60561(5) 0.0208(4) Uani 1 1 d . . . . .
N7 N 0.6954(3) 0.20759(8) 0.76946(6) 0.0226(4) Uani 1 1 d . . . . .
N3 N 0.7803(3) 0.56535(7) 0.65103(5) 0.0204(4) Uani 1 1 d . . . . .
O1 O 0.5673(4) 0.40360(10) 0.46657(6) 0.0484(5) Uani 1 1 d . . . . .
N4 N 0.4948(3) 0.48206(7) 0.68818(6) 0.0224(4) Uani 1 1 d . . . . .
N1 N 0.8847(4) 0.45474(8) 0.47760(6) 0.0280(4) Uani 1 1 d . . . . .
N8 N 0.7575(3) 0.26818(8) 0.84602(6) 0.0268(4) Uani 1 1 d . . . . .
C6 C 0.9947(4) 0.47772(9) 0.55085(7) 0.0224(4) Uani 1 1 d . . . . .
C15 C 0.4275(4) 0.44561(9) 0.71981(7) 0.0205(4) Uani 1 1 d . . . . .
C29 C 0.6397(4) 0.16659(9) 0.74021(7) 0.0223(4) Uani 1 1 d . . . . .
C25 C 0.2979(4) 0.26815(9) 0.68168(6) 0.0206(4) Uani 1 1 d . . . . .
C10 C 0.7991(4) 0.59741(9) 0.61496(6) 0.0211(4) Uani 1 1 d . . . . .
C21 C 0.5073(4) 0.30892(9) 0.57899(7) 0.0223(4) Uani 1 1 d . . . . .
C30 C 0.5867(4) 0.26439(9) 0.77555(7) 0.0250(4) Uani 1 1 d . . . . .
H30A H 0.444444 0.264828 0.760829 0.030 Uiso 1 1 calc R U . . .
H30B H 0.679577 0.295166 0.763768 0.030 Uiso 1 1 calc R U . . .
C24 C 0.1374(4) 0.36041(9) 0.64944(7) 0.0252(4) Uani 1 1 d . . . . .
H24A H 0.171814 0.392720 0.631100 0.038 Uiso 1 1 calc R U . . .
H24B H 0.119920 0.374368 0.677931 0.038 Uiso 1 1 calc R U . . .
H24C H 0.001020 0.342217 0.640280 0.038 Uiso 1 1 calc R U . . .
C16 C 0.1826(4) 0.44628(9) 0.78226(6) 0.0228(4) Uani 1 1 d . . . . .
C23 C 0.3262(4) 0.31595(9) 0.64785(6) 0.0207(4) Uani 1 1 d . . . . .
H23 H 0.466256 0.336696 0.653672 0.025 Uiso 1 1 calc R U . . .
C34 C 0.8235(4) 0.30879(9) 0.87468(7) 0.0243(4) Uani 1 1 d . . . . .
C11 C 0.6186(4) 0.58319(9) 0.68325(7) 0.0223(4) Uani 1 1 d . . . . .
H11A H 0.569918 0.623007 0.677780 0.027 Uiso 1 1 calc R U . . .
H11B H 0.688455 0.582211 0.710970 0.027 Uiso 1 1 calc R U . . .
C12 C 0.4182(4) 0.54228(8) 0.68268(7) 0.0217(4) Uani 1 1 d . . . . .
H12A H 0.316083 0.552610 0.705340 0.026 Uiso 1 1 calc R U . . .
H12B H 0.339472 0.546038 0.655966 0.026 Uiso 1 1 calc R U . . .
C14 C 0.6635(4) 0.46293(9) 0.65769(7) 0.0240(4) Uani 1 1 d . . . . .
H14A H 0.597972 0.461189 0.629608 0.029 Uiso 1 1 calc R U . . .
H14B H 0.715062 0.423970 0.665083 0.029 Uiso 1 1 calc R U . . .
C8 C 0.9616(4) 0.57519(9) 0.58098(6) 0.0215(4) Uani 1 1 d . . . . .
H8 H 1.096656 0.561208 0.595315 0.026 Uiso 1 1 calc R U . . .
C22 C 0.1759(4) 0.24600(10) 0.59351(7) 0.0265(5) Uani 1 1 d . . . . .
H22A H 0.063600 0.264591 0.576452 0.040 Uiso 1 1 calc R U . . .
H22B H 0.108021 0.230011 0.618523 0.040 Uiso 1 1 calc R U . . .
H22C H 0.245036 0.215078 0.577599 0.040 Uiso 1 1 calc R U . . .
C13 C 0.8605(4) 0.50517(9) 0.65749(7) 0.0213(4) Uani 1 1 d . . . . .
H13A H 0.939761 0.502606 0.684220 0.026 Uiso 1 1 calc R U . . .
H13B H 0.963224 0.494645 0.634981 0.026 Uiso 1 1 calc R U . . .
C31 C 0.5492(4) 0.27564(10) 0.82262(7) 0.0284(5) Uani 1 1 d . . . . .
H31A H 0.493623 0.315161 0.826658 0.034 Uiso 1 1 calc R U . . .
H31B H 0.437908 0.248565 0.833380 0.034 Uiso 1 1 calc R U . . .
C27 C 0.4296(4) 0.17766(9) 0.71364(7) 0.0227(4) Uani 1 1 d . . . . .
H27 H 0.306216 0.187112 0.732884 0.027 Uiso 1 1 calc R U . . .
C7 C 0.6442(4) 0.53400(10) 0.53845(8) 0.0275(5) Uani 1 1 d . . . . .
H7A H 0.661761 0.551251 0.510915 0.041 Uiso 1 1 calc R U . . .
H7B H 0.556259 0.559488 0.555976 0.041 Uiso 1 1 calc R U . . .
H7C H 0.570310 0.496852 0.535782 0.041 Uiso 1 1 calc R U . . .
C33 C 0.8613(4) 0.21098(9) 0.84017(7) 0.0256(5) Uani 1 1 d . . . . .
H33A H 0.763865 0.180577 0.851099 0.031 Uiso 1 1 calc R U . . .
H33B H 1.001386 0.209347 0.855584 0.031 Uiso 1 1 calc R U . . .
C35 C 1.0944(4) 0.32069(10) 0.93207(7) 0.0270(5) Uani 1 1 d . . . . .
C17 C 0.0873(4) 0.38479(10) 0.77806(7) 0.0276(5) Uani 1 1 d . . . . .
H17A H -0.031796 0.384949 0.757692 0.041 Uiso 1 1 calc R U . . .
H17B H 0.030839 0.372093 0.805006 0.041 Uiso 1 1 calc R U . . .
H17C H 0.202695 0.358503 0.768839 0.041 Uiso 1 1 calc R U . . .
C20 C 0.5195(4) 0.28174(10) 0.53542(7) 0.0307(5) Uani 1 1 d . . . . .
H20A H 0.608613 0.306071 0.517252 0.046 Uiso 1 1 calc R U . . .
H20B H 0.371631 0.278298 0.523920 0.046 Uiso 1 1 calc R U . . .
H20C H 0.586159 0.243578 0.537406 0.046 Uiso 1 1 calc R U . . .
C26 C 0.6683(4) 0.22759(10) 0.65973(8) 0.0282(5) Uani 1 1 d . . . . .
H26A H 0.648819 0.201819 0.635980 0.042 Uiso 1 1 calc R U . . .
H26B H 0.791315 0.214221 0.676673 0.042 Uiso 1 1 calc R U . . .
H26C H 0.698364 0.266520 0.649737 0.042 Uiso 1 1 calc R U . . .
C32 C 0.9036(4) 0.20100(10) 0.79320(7) 0.0262(5) Uani 1 1 d . . . . .
H32A H 1.012801 0.229061 0.783013 0.031 Uiso 1 1 calc R U . . .
H32B H 0.963301 0.161953 0.788869 0.031 Uiso 1 1 calc R U . . .
C4 C 0.9073(4) 0.43024(9) 0.52069(7) 0.0243(4) Uani 1 1 d . . . . .
H4 H 0.759296 0.417843 0.530470 0.029 Uiso 1 1 calc R U . . .
C2 C 0.7083(5) 0.43799(11) 0.45360(7) 0.0333(5) Uani 1 1 d . . . . .
C9 C 1.0295(4) 0.62435(9) 0.55084(7) 0.0284(5) Uani 1 1 d . . . . .
H9A H 1.131757 0.609353 0.530078 0.043 Uiso 1 1 calc R U . . .
H9B H 1.100300 0.655163 0.566593 0.043 Uiso 1 1 calc R U . . .
H9C H 0.899068 0.639452 0.536900 0.043 Uiso 1 1 calc R U . . .
C19 C -0.0008(5) 0.48914(10) 0.79461(8) 0.0327(5) Uani 1 1 d . . . . .
H19A H 0.059236 0.528113 0.795541 0.049 Uiso 1 1 calc R U . . .
H19B H -0.058521 0.478874 0.822001 0.049 Uiso 1 1 calc R U . . .
H19C H -0.119039 0.487471 0.774087 0.049 Uiso 1 1 calc R U . . .
C5 C 1.0605(4) 0.37744(10) 0.52084(8) 0.0319(5) Uani 1 1 d . . . . .
H5A H 1.002651 0.348174 0.501956 0.048 Uiso 1 1 calc R U . . .
H5B H 1.069039 0.361675 0.548992 0.048 Uiso 1 1 calc R U . . .
H5C H 1.207009 0.388981 0.511681 0.048 Uiso 1 1 calc R U . . .
C18 C 0.3773(5) 0.45009(11) 0.81285(8) 0.0345(5) Uani 1 1 d . . . . .
H18A H 0.491970 0.423167 0.804287 0.052 Uiso 1 1 calc R U . . .
H18B H 0.327226 0.440296 0.840855 0.052 Uiso 1 1 calc R U . . .
H18C H 0.436051 0.489229 0.812774 0.052 Uiso 1 1 calc R U . . .
C28 C 0.3656(5) 0.12326(10) 0.68828(8) 0.0329(5) Uani 1 1 d . . . . .
H28A H 0.228265 0.130357 0.673443 0.049 Uiso 1 1 calc R U . . .
H28B H 0.346737 0.090696 0.707195 0.049 Uiso 1 1 calc R U . . .
H28C H 0.481673 0.114501 0.668267 0.049 Uiso 1 1 calc R U . . .
C38 C 1.1732(5) 0.38204(11) 0.92204(10) 0.0409(6) Uani 1 1 d . . . . .
H38A H 1.293298 0.380281 0.901927 0.061 Uiso 1 1 calc R U . . .
H38B H 1.224507 0.400615 0.947531 0.061 Uiso 1 1 calc R U . . .
H38C H 1.051758 0.404210 0.910292 0.061 Uiso 1 1 calc R U . . .
C36 C 1.2909(5) 0.28266(11) 0.94482(8) 0.0370(6) Uani 1 1 d . . . . .
H36A H 1.241230 0.243044 0.948735 0.055 Uiso 1 1 calc R U . . .
H36B H 1.353505 0.297067 0.970806 0.055 Uiso 1 1 calc R U . . .
H36C H 1.402455 0.283796 0.922975 0.055 Uiso 1 1 calc R U . . .
C37 C 0.9131(5) 0.31966(14) 0.96560(8) 0.0433(7) Uani 1 1 d . . . . .
H37A H 0.797700 0.347001 0.958140 0.065 Uiso 1 1 calc R U . . .
H37B H 0.975833 0.330343 0.992499 0.065 Uiso 1 1 calc R U . . .
H37C H 0.850798 0.280977 0.967397 0.065 Uiso 1 1 calc R U . . .
C3 C 1.0665(6) 0.49045(13) 0.46178(9) 0.0465(7) Uani 1 1 d . . . . .
H3A H 1.021747 0.530839 0.461571 0.070 Uiso 1 1 calc R U . . .
H3B H 1.103621 0.478404 0.433505 0.070 Uiso 1 1 calc R U . . .
H3C H 1.194589 0.485783 0.479767 0.070 Uiso 1 1 calc R U . . .
C1 C 0.6920(6) 0.46353(14) 0.40936(8) 0.0462(7) Uani 1 1 d . . . . .
H1A H 0.811292 0.448413 0.392214 0.069 Uiso 1 1 calc R U . . .
H1B H 0.703379 0.505436 0.410857 0.069 Uiso 1 1 calc R U . . .
H1C H 0.551138 0.452927 0.397017 0.069 Uiso 1 1 calc R U . . .
O11 O 0.7178(18) 0.1332(5) 0.5821(3) 0.062(3) Uani 0.25 1 d G . P . .
H11C H 0.771117 0.105081 0.596649 0.093 Uiso 0.25 1 d G U P . .
H11D H 0.683079 0.120829 0.557594 0.093 Uiso 0.25 1 d G U P . .

loop_
_atom_site_aniso_label
_atom_site_aniso_U_11
_atom_site_aniso_U_22
_atom_site_aniso_U_33
_atom_site_aniso_U_23
_atom_site_aniso_U_13
_atom_site_aniso_U_12
O5 0.0230(7) 0.0217(7) 0.0210(7) 0.0049(6) 0.0057(6) 0.0026(6)
O4 0.0270(7) 0.0190(7) 0.0298(8) 0.0036(6) 0.0030(7) 0.0026(6)
O6 0.0294(8) 0.0287(7) 0.0246(7) 0.0009(6) 0.0029(7) -0.0079(7)
O7 0.0257(8) 0.0303(8) 0.0236(7) 0.0024(6) 0.0042(7) -0.0005(6)
O2 0.0260(8) 0.0291(8) 0.0316(8) 0.0017(6) -0.0008(7) 0.0017(7)
O3 0.0390(9) 0.0204(7) 0.0261(7) 0.0037(6) 0.0030(7) 0.0027(7)
O8 0.0494(10) 0.0192(7) 0.0266(8) -0.0012(6) -0.0023(8) 0.0072(7)
O10 0.0349(8) 0.0305(8) 0.0228(7) -0.0075(6) -0.0105(7) 0.0046(7)
O9 0.0404(9) 0.0264(8) 0.0267(8) -0.0056(6) -0.0044(8) 0.0066(7)
N2 0.0226(9) 0.0208(8) 0.0200(8) -0.0009(6) -0.0002(8) -0.0017(7)
N6 0.0233(9) 0.0206(8) 0.0189(8) 0.0033(6) 0.0007(7) -0.0033(7)
N5 0.0223(8) 0.0223(8) 0.0178(8) -0.0006(7) -0.0007(7) -0.0039(7)
N7 0.0282(9) 0.0195(8) 0.0201(8) -0.0019(6) -0.0033(8) 0.0032(7)
N3 0.0240(9) 0.0180(8) 0.0194(8) 0.0014(6) 0.0037(8) -0.0011(7)
O1 0.0436(11) 0.0669(13) 0.0346(10) -0.0029(9) -0.0011(10) -0.0166(10)
N4 0.0256(8) 0.0148(7) 0.0268(9) 0.0000(7) 0.0083(8) 0.0004(7)
N1 0.0375(11) 0.0256(9) 0.0211(9) 0.0004(7) 0.0050(9) -0.0025(8)
N8 0.0297(10) 0.0256(9) 0.0250(9) -0.0056(7) -0.0079(8) 0.0076(8)
C6 0.0236(10) 0.0228(9) 0.0208(10) 0.0027(8) 0.0049(9) -0.0029(8)
C15 0.0207(9) 0.0188(9) 0.0220(9) -0.0010(8) 0.0009(8) -0.0030(8)
C29 0.0316(11) 0.0172(9) 0.0183(9) 0.0015(7) 0.0018(9) -0.0008(8)
C25 0.0229(10) 0.0218(9) 0.0173(9) -0.0008(7) -0.0024(8) -0.0044(8)
C10 0.0256(10) 0.0196(9) 0.0181(9) 0.0010(7) -0.0017(9) -0.0048(8)
C21 0.0251(10) 0.0207(9) 0.0212(10) 0.0014(7) 0.0010(9) -0.0006(8)
C30 0.0307(11) 0.0198(9) 0.0244(10) -0.0004(8) -0.0038(10) 0.0036(9)
C24 0.0290(11) 0.0237(10) 0.0228(10) -0.0007(8) -0.0011(9) 0.0015(9)
C16 0.0284(11) 0.0230(10) 0.0170(9) 0.0033(8) 0.0033(9) -0.0042(9)
C23 0.0238(10) 0.0208(9) 0.0175(9) -0.0006(7) 0.0002(9) -0.0021(8)
C34 0.0308(11) 0.0253(10) 0.0169(9) 0.0000(8) -0.0015(9) 0.0014(9)
C11 0.0276(11) 0.0179(9) 0.0214(10) -0.0019(7) 0.0049(9) -0.0006(8)
C12 0.0234(10) 0.0190(9) 0.0226(10) 0.0014(8) 0.0033(9) 0.0010(8)
C14 0.0267(11) 0.0183(9) 0.0269(10) -0.0015(8) 0.0083(10) -0.0007(8)
C8 0.0245(10) 0.0214(9) 0.0186(9) 0.0028(8) 0.0008(9) -0.0054(8)
C22 0.0305(11) 0.0245(10) 0.0247(10) -0.0025(8) -0.0007(10) -0.0072(9)
C13 0.0231(10) 0.0194(9) 0.0213(9) 0.0025(7) 0.0025(9) 0.0001(8)
C31 0.0305(12) 0.0294(11) 0.0254(10) -0.0056(9) -0.0067(10) 0.0069(9)
C27 0.0305(11) 0.0187(9) 0.0191(9) 0.0011(7) 0.0005(9) -0.0055(8)
C7 0.0255(11) 0.0284(11) 0.0285(11) -0.0042(9) -0.0041(10) 0.0025(9)
C33 0.0306(11) 0.0229(10) 0.0232(10) -0.0005(8) -0.0056(10) 0.0033(9)
C35 0.0377(12) 0.0257(10) 0.0176(10) -0.0028(8) -0.0051(10) -0.0092(9)
C17 0.0314(11) 0.0231(10) 0.0284(11) 0.0022(8) 0.0053(10) -0.0060(9)
C20 0.0349(12) 0.0318(11) 0.0254(11) -0.0042(9) 0.0056(11) -0.0021(10)
C26 0.0232(10) 0.0307(11) 0.0306(11) 0.0088(9) 0.0026(10) 0.0011(9)
C32 0.0267(11) 0.0264(10) 0.0255(11) -0.0005(8) -0.0020(10) 0.0065(9)
C4 0.0308(11) 0.0202(10) 0.0219(10) 0.0013(8) 0.0035(10) -0.0031(8)
C2 0.0420(14) 0.0359(12) 0.0220(11) -0.0041(9) 0.0023(11) 0.0036(11)
C9 0.0364(12) 0.0248(10) 0.0239(10) 0.0045(9) 0.0032(10) -0.0068(9)
C19 0.0386(12) 0.0274(11) 0.0322(11) -0.0003(9) 0.0142(11) -0.0013(10)
C5 0.0382(13) 0.0227(10) 0.0349(12) 0.0005(9) 0.0054(11) 0.0022(9)
C18 0.0376(13) 0.0418(13) 0.0240(11) 0.0022(10) -0.0026(11) -0.0097(11)
C28 0.0454(14) 0.0241(10) 0.0293(11) -0.0027(9) -0.0035(11) -0.0112(10)
C38 0.0466(15) 0.0276(12) 0.0485(15) 0.0045(11) -0.0058(14) -0.0095(11)
C36 0.0461(15) 0.0318(12) 0.0329(12) 0.0025(10) -0.0170(12) -0.0067(11)
C37 0.0438(15) 0.0632(18) 0.0229(11) -0.0015(11) -0.0003(12) -0.0152(14)
C3 0.0566(18) 0.0507(16) 0.0324(13) 0.0101(12) 0.0061(14) -0.0211(14)
C1 0.0587(18) 0.0581(17) 0.0217(11) 0.0001(11) -0.0001(13) 0.0082(15)
O11 0.053(5) 0.077(6) 0.057(5) -0.036(5) 0.015(5) -0.004(5)

loop_
_atom_type_symbol
_atom_type_description
_atom_type_scat_dispersion_real
_atom_type_scat_dispersion_imag
_atom_type_scat_source
C C 0.0181 0.0091 'International Tables Vol C Tables 4.2.6.8 and 6.1.1.4'
H H 0.0000 0.0000 'International Tables Vol C Tables 4.2.6.8 and 6.1.1.4'
N N 0.0311 0.0180 'International Tables Vol C Tables 4.2.6.8 and 6.1.1.4'
O O 0.0492 0.0322 'International Tables Vol C Tables 4.2.6.8 and 6.1.1.4'

loop_
_geom_angle_atom_site_label_1
_geom_angle_atom_site_label_2
_geom_angle_atom_site_label_3
_geom_angle
_geom_angle_site_symmetry_1
_geom_angle_site_symmetry_3
_geom_angle_publ_flag
C15 O5 C16 121.07(16) . . ?
C34 O10 C35 120.64(18) . . ?
C6 N2 C8 117.84(18) . . ?
C6 N2 C7 123.96(18) . . ?
C7 N2 C8 117.60(17) . . ?
C25 N6 C27 117.97(18) . . ?
C25 N6 C26 124.75(17) . . ?
C26 N6 C27 116.97(18) . . ?
C21 N5 C23 118.25(17) . . ?
C21 N5 C22 123.81(18) . . ?
C22 N5 C23 117.74(17) . . ?
C29 N7 C30 126.27(18) . . ?
C29 N7 C32 119.18(18) . . ?
C32 N7 C30 113.75(17) . . ?
C10 N3 C11 119.20(17) . . ?
C10 N3 C13 126.39(17) . . ?
C11 N3 C13 112.33(16) . . ?
C15 N4 C12 124.76(18) . . ?
C15 N4 C14 120.35(17) . . ?
C12 N4 C14 114.83(17) . . ?
C2 N1 C4 118.7(2) . . ?
C2 N1 C3 123.5(2) . . ?
C3 N1 C4 117.5(2) . . ?
C34 N8 C31 120.52(18) . . ?
C34 N8 C33 124.97(19) . . ?
C33 N8 C31 113.87(18) . . ?
O2 C6 N2 121.6(2) . . ?
O2 C6 C4 120.5(2) . . ?
N2 C6 C4 117.92(19) . . ?
O5 C15 N4 110.27(17) . . ?
O4 C15 O5 125.36(19) . . ?
O4 C15 N4 124.3(2) . . ?
O8 C29 N7 122.2(2) . . ?
O8 C29 C27 120.37(19) . . ?
N7 C29 C27 117.41(18) . . ?
O7 C25 N6 121.89(19) . . ?
O7 C25 C23 121.06(19) . . ?
N6 C25 C23 117.05(18) . . ?
O3 C10 N3 122.3(2) . . ?
O3 C10 C8 120.27(18) . . ?
N3 C10 C8 117.42(18) . . ?
O6 C21 N5 122.01(19) . . ?
O6 C21 C20 120.6(2) . . ?
N5 C21 C20 117.34(19) . . ?
N7 C30 H30A 109.7 . . ?
N7 C30 H30B 109.7 . . ?
N7 C30 C31 110.04(17) . . ?
H30A C30 H30B 108.2 . . ?
C31 C30 H30A 109.7 . . ?
C31 C30 H30B 109.7 . . ?
H24A C24 H24B 109.5 . . ?
H24A C24 H24C 109.5 . . ?
H24B C24 H24C 109.5 . . ?
C23 C24 H24A 109.5 . . ?
C23 C24 H24B 109.5 . . ?
C23 C24 H24C 109.5 . . ?
O5 C16 C17 110.74(17) . . ?
O5 C16 C19 101.90(17) . . ?
O5 C16 C18 109.28(18) . . ?
C17 C16 C19 110.18(19) . . ?
C18 C16 C17 113.38(19) . . ?
C18 C16 C19 110.8(2) . . ?
N5 C23 C25 110.00(16) . . ?
N5 C23 C24 111.35(17) . . ?
N5 C23 H23 107.9 . . ?
C25 C23 H23 107.9 . . ?
C24 C23 C25 111.67(18) . . ?
C24 C23 H23 107.9 . . ?
O10 C34 N8 110.01(18) . . ?
O9 C34 O10 125.5(2) . . ?
O9 C34 N8 124.5(2) . . ?
N3 C11 H11A 109.6 . . ?
N3 C11 H11B 109.6 . . ?
N3 C11 C12 110.06(16) . . ?
H11A C11 H11B 108.2 . . ?
C12 C11 H11A 109.6 . . ?
C12 C11 H11B 109.6 . . ?
N4 C12 C11 109.23(18) . . ?
N4 C12 H12A 109.8 . . ?
N4 C12 H12B 109.8 . . ?
C11 C12 H12A 109.8 . . ?
C11 C12 H12B 109.8 . . ?
H12A C12 H12B 108.3 . . ?
N4 C14 H14A 109.6 . . ?
N4 C14 H14B 109.6 . . ?
N4 C14 C13 110.37(17) . . ?
H14A C14 H14B 108.1 . . ?
C13 C14 H14A 109.6 . . ?
C13 C14 H14B 109.6 . . ?
N2 C8 C10 110.55(17) . . ?
N2 C8 H8 107.9 . . ?
N2 C8 C9 111.19(17) . . ?
C10 C8 H8 107.9 . . ?
C9 C8 C10 111.20(17) . . ?
C9 C8 H8 107.9 . . ?
N5 C22 H22A 109.5 . . ?
N5 C22 H22B 109.5 . . ?
N5 C22 H22C 109.5 . . ?
H22A C22 H22B 109.5 . . ?
H22A C22 H22C 109.5 . . ?
H22B C22 H22C 109.5 . . ?
N3 C13 C14 109.87(17) . . ?
N3 C13 H13A 109.7 . . ?
N3 C13 H13B 109.7 . . ?
C14 C13 H13A 109.7 . . ?
C14 C13 H13B 109.7 . . ?
H13A C13 H13B 108.2 . . ?
N8 C31 C30 110.38(19) . . ?
N8 C31 H31A 109.6 . . ?
N8 C31 H31B 109.6 . . ?
C30 C31 H31A 109.6 . . ?
C30 C31 H31B 109.6 . . ?
H31A C31 H31B 108.1 . . ?
N6 C27 C29 110.07(17) . . ?
N6 C27 H27 108.4 . . ?
N6 C27 C28 110.54(17) . . ?
C29 C27 H27 108.4 . . ?
C28 C27 C29 111.01(18) . . ?
C28 C27 H27 108.4 . . ?
N2 C7 H7A 109.5 . . ?
N2 C7 H7B 109.5 . . ?
N2 C7 H7C 109.5 . . ?
H7A C7 H7B 109.5 . . ?
H7A C7 H7C 109.5 . . ?
H7B C7 H7C 109.5 . . ?
N8 C33 H33A 109.8 . . ?
N8 C33 H33B 109.8 . . ?
N8 C33 C32 109.18(18) . . ?
H33A C33 H33B 108.3 . . ?
C32 C33 H33A 109.8 . . ?
C32 C33 H33B 109.8 . . ?
O10 C35 C38 110.63(19) . . ?
O10 C35 C36 102.21(18) . . ?
O10 C35 C37 109.6(2) . . ?
C38 C35 C36 110.1(2) . . ?
C38 C35 C37 112.6(2) . . ?
C36 C35 C37 111.2(2) . . ?
C16 C17 H17A 109.5 . . ?
C16 C17 H17B 109.5 . . ?
C16 C17 H17C 109.5 . . ?
H17A C17 H17B 109.5 . . ?
H17A C17 H17C 109.5 . . ?
H17B C17 H17C 109.5 . . ?
C21 C20 H20A 109.5 . . ?
C21 C20 H20B 109.5 . . ?
C21 C20 H20C 109.5 . . ?
H20A C20 H20B 109.5 . . ?
H20A C20 H20C 109.5 . . ?
H20B C20 H20C 109.5 . . ?
N6 C26 H26A 109.5 . . ?
N6 C26 H26B 109.5 . . ?
N6 C26 H26C 109.5 . . ?
H26A C26 H26B 109.5 . . ?
H26A C26 H26C 109.5 . . ?
H26B C26 H26C 109.5 . . ?
N7 C32 C33 110.04(19) . . ?
N7 C32 H32A 109.7 . . ?
N7 C32 H32B 109.7 . . ?
C33 C32 H32A 109.7 . . ?
C33 C32 H32B 109.7 . . ?
H32A C32 H32B 108.2 . . ?
N1 C4 C6 109.59(17) . . ?
N1 C4 H4 108.5 . . ?
N1 C4 C5 111.09(18) . . ?
C6 C4 H4 108.5 . . ?
C5 C4 C6 110.72(19) . . ?
C5 C4 H4 108.5 . . ?
O1 C2 N1 122.1(2) . . ?
O1 C2 C1 120.7(3) . . ?
N1 C2 C1 117.2(2) . . ?
C8 C9 H9A 109.5 . . ?
C8 C9 H9B 109.5 . . ?
C8 C9 H9C 109.5 . . ?
H9A C9 H9B 109.5 . . ?
H9A C9 H9C 109.5 . . ?
H9B C9 H9C 109.5 . . ?
C16 C19 H19A 109.5 . . ?
C16 C19 H19B 109.5 . . ?
C16 C19 H19C 109.5 . . ?
H19A C19 H19B 109.5 . . ?
H19A C19 H19C 109.5 . . ?
H19B C19 H19C 109.5 . . ?
C4 C5 H5A 109.5 . . ?
C4 C5 H5B 109.5 . . ?
C4 C5 H5C 109.5 . . ?
H5A C5 H5B 109.5 . . ?
H5A C5 H5C 109.5 . . ?
H5B C5 H5C 109.5 . . ?
C16 C18 H18A 109.5 . . ?
C16 C18 H18B 109.5 . . ?
C16 C18 H18C 109.5 . . ?
H18A C18 H18B 109.5 . . ?
H18A C18 H18C 109.5 . . ?
H18B C18 H18C 109.5 . . ?
C27 C28 H28A 109.5 . . ?
C27 C28 H28B 109.5 . . ?
C27 C28 H28C 109.5 . . ?
H28A C28 H28B 109.5 . . ?
H28A C28 H28C 109.5 . . ?
H28B C28 H28C 109.5 . . ?
C35 C38 H38A 109.5 . . ?
C35 C38 H38B 109.5 . . ?
C35 C38 H38C 109.5 . . ?
H38A C38 H38B 109.5 . . ?
H38A C38 H38C 109.5 . . ?
H38B C38 H38C 109.5 . . ?
C35 C36 H36A 109.5 . . ?
C35 C36 H36B 109.5 . . ?
C35 C36 H36C 109.5 . . ?
H36A C36 H36B 109.5 . . ?
H36A C36 H36C 109.5 . . ?
H36B C36 H36C 109.5 . . ?
C35 C37 H37A 109.5 . . ?
C35 C37 H37B 109.5 . . ?
C35 C37 H37C 109.5 . . ?
H37A C37 H37B 109.5 . . ?
H37A C37 H37C 109.5 . . ?
H37B C37 H37C 109.5 . . ?
N1 C3 H3A 109.5 . . ?
N1 C3 H3B 109.5 . . ?
N1 C3 H3C 109.5 . . ?
H3A C3 H3B 109.5 . . ?
H3A C3 H3C 109.5 . . ?
H3B C3 H3C 109.5 . . ?
C2 C1 H1A 109.5 . . ?
C2 C1 H1B 109.5 . . ?
C2 C1 H1C 109.5 . . ?
H1A C1 H1B 109.5 . . ?
H1A C1 H1C 109.5 . . ?
H1B C1 H1C 109.5 . . ?
H11C O11 H11D 109.5 . . ?

loop_
_geom_bond_atom_site_label_1
_geom_bond_atom_site_label_2
_geom_bond_distance
_geom_bond_site_symmetry_2
_geom_bond_publ_flag
O5 C15 1.349(3) . ?
O5 C16 1.472(2) . ?
O4 C15 1.218(3) . ?
O6 C21 1.226(3) . ?
O7 C25 1.225(3) . ?
O2 C6 1.228(3) . ?
O3 C10 1.229(3) . ?
O8 C29 1.228(3) . ?
O10 C34 1.350(3) . ?
O10 C35 1.465(3) . ?
O9 C34 1.216(3) . ?
N2 C6 1.361(3) . ?
N2 C8 1.473(3) . ?
N2 C7 1.460(3) . ?
N6 C25 1.363(3) . ?
N6 C27 1.471(3) . ?
N6 C26 1.458(3) . ?
N5 C21 1.363(3) . ?
N5 C23 1.472(3) . ?
N5 C22 1.460(3) . ?
N7 C29 1.356(3) . ?
N7 C30 1.463(3) . ?
N7 C32 1.462(3) . ?
N3 C10 1.358(3) . ?
N3 C11 1.462(3) . ?
N3 C13 1.469(3) . ?
O1 C2 1.223(3) . ?
N4 C15 1.361(3) . ?
N4 C12 1.459(3) . ?
N4 C14 1.461(3) . ?
N1 C4 1.477(3) . ?
N1 C2 1.355(3) . ?
N1 C3 1.448(3) . ?
N8 C34 1.354(3) . ?
N8 C31 1.459(3) . ?
N8 C33 1.458(3) . ?
C6 C4 1.535(3) . ?
C29 C27 1.533(3) . ?
C25 C23 1.536(3) . ?
C10 C8 1.534(3) . ?
C21 C20 1.511(3) . ?
C30 H30A 0.9700 . ?
C30 H30B 0.9700 . ?
C30 C31 1.524(3) . ?
C24 H24A 0.9600 . ?
C24 H24B 0.9600 . ?
C24 H24C 0.9600 . ?
C24 C23 1.520(3) . ?
C16 C17 1.521(3) . ?
C16 C19 1.521(3) . ?
C16 C18 1.516(3) . ?
C23 H23 0.9800 . ?
C11 H11A 0.9700 . ?
C11 H11B 0.9700 . ?
C11 C12 1.520(3) . ?
C12 H12A 0.9700 . ?
C12 H12B 0.9700 . ?
C14 H14A 0.9700 . ?
C14 H14B 0.9700 . ?
C14 C13 1.523(3) . ?
C8 H8 0.9800 . ?
C8 C9 1.526(3) . ?
C22 H22A 0.9600 . ?
C22 H22B 0.9600 . ?
C22 H22C 0.9600 . ?
C13 H13A 0.9700 . ?
C13 H13B 0.9700 . ?
C31 H31A 0.9700 . ?
C31 H31B 0.9700 . ?
C27 H27 0.9800 . ?
C27 C28 1.526(3) . ?
C7 H7A 0.9600 . ?
C7 H7B 0.9600 . ?
C7 H7C 0.9600 . ?
C33 H33A 0.9700 . ?
C33 H33B 0.9700 . ?
C33 C32 1.521(3) . ?
C35 C38 1.511(3) . ?
C35 C36 1.516(4) . ?
C35 C37 1.516(4) . ?
C17 H17A 0.9600 . ?
C17 H17B 0.9600 . ?
C17 H17C 0.9600 . ?
C20 H20A 0.9600 . ?
C20 H20B 0.9600 . ?
C20 H20C 0.9600 . ?
C26 H26A 0.9600 . ?
C26 H26B 0.9600 . ?
C26 H26C 0.9600 . ?
C32 H32A 0.9700 . ?
C32 H32B 0.9700 . ?
C4 H4 0.9800 . ?
C4 C5 1.514(3) . ?
C2 C1 1.516(3) . ?
C9 H9A 0.9600 . ?
C9 H9B 0.9600 . ?
C9 H9C 0.9600 . ?
C19 H19A 0.9600 . ?
C19 H19B 0.9600 . ?
C19 H19C 0.9600 . ?
C5 H5A 0.9600 . ?
C5 H5B 0.9600 . ?
C5 H5C 0.9600 . ?
C18 H18A 0.9600 . ?
C18 H18B 0.9600 . ?
C18 H18C 0.9600 . ?
C28 H28A 0.9600 . ?
C28 H28B 0.9600 . ?
C28 H28C 0.9600 . ?
C38 H38A 0.9600 . ?
C38 H38B 0.9600 . ?
C38 H38C 0.9600 . ?
C36 H36A 0.9600 . ?
C36 H36B 0.9600 . ?
C36 H36C 0.9600 . ?
C37 H37A 0.9600 . ?
C37 H37B 0.9600 . ?
C37 H37C 0.9600 . ?
C3 H3A 0.9600 . ?
C3 H3B 0.9600 . ?
C3 H3C 0.9600 . ?
C1 H1A 0.9600 . ?
C1 H1B 0.9600 . ?
C1 H1C 0.9600 . ?
O11 H11C 0.8503 . ?
O11 H11D 0.8498 . ?

loop_
_geom_torsion_atom_site_label_1
_geom_torsion_atom_site_label_2
_geom_torsion_atom_site_label_3
_geom_torsion_atom_site_label_4
_geom_torsion
_geom_torsion_site_symmetry_1
_geom_torsion_site_symmetry_2
_geom_torsion_site_symmetry_3
_geom_torsion_site_symmetry_4
_geom_torsion_publ_flag
O7 C25 C23 N5 -120.1(2) . . . . ?
O7 C25 C23 C24 4.1(3) . . . . ?
O2 C6 C4 N1 -115.6(2) . . . . ?
O2 C6 C4 C5 7.3(3) . . . . ?
O3 C10 C8 N2 -105.9(2) . . . . ?
O3 C10 C8 C9 18.2(3) . . . . ?
O8 C29 C27 N6 -113.0(2) . . . . ?
O8 C29 C27 C28 9.7(3) . . . . ?
N2 C6 C4 N1 63.9(3) . . . . ?
N2 C6 C4 C5 -173.24(19) . . . . ?
N6 C25 C23 N5 60.1(2) . . . . ?
N6 C25 C23 C24 -175.73(18) . . . . ?
N7 C29 C27 N6 67.7(2) . . . . ?
N7 C29 C27 C28 -169.6(2) . . . . ?
N7 C30 C31 N8 52.5(3) . . . . ?
N3 C10 C8 N2 76.7(2) . . . . ?
N3 C10 C8 C9 -159.32(19) . . . . ?
N3 C11 C12 N4 55.6(2) . . . . ?
N4 C14 C13 N3 -52.9(2) . . . . ?
N8 C33 C32 N7 -55.5(2) . . . . ?
C6 N2 C8 C10 -134.26(19) . . . . ?
C6 N2 C8 C9 101.7(2) . . . . ?
C15 O5 C16 C17 -68.1(2) . . . . ?
C15 O5 C16 C19 174.77(19) . . . . ?
C15 O5 C16 C18 57.5(2) . . . . ?
C15 N4 C12 C11 122.1(2) . . . . ?
C15 N4 C14 C13 -123.2(2) . . . . ?
C29 N7 C30 C31 135.6(2) . . . . ?
C29 N7 C32 C33 -133.0(2) . . . . ?
C25 N6 C27 C29 -136.10(19) . . . . ?
C25 N6 C27 C28 100.9(2) . . . . ?
C10 N3 C11 C12 105.5(2) . . . . ?
C10 N3 C13 C14 -105.9(2) . . . . ?
C21 N5 C23 C25 -134.6(2) . . . . ?
C21 N5 C23 C24 101.0(2) . . . . ?
C30 N7 C29 O8 174.5(2) . . . . ?
C30 N7 C29 C27 -6.3(3) . . . . ?
C30 N7 C32 C33 56.6(2) . . . . ?
C16 O5 C15 O4 16.9(3) . . . . ?
C16 O5 C15 N4 -164.76(18) . . . . ?
C23 N5 C21 O6 3.9(3) . . . . ?
C23 N5 C21 C20 -178.52(19) . . . . ?
C34 O10 C35 C38 -69.5(3) . . . . ?
C34 O10 C35 C36 173.3(2) . . . . ?
C34 O10 C35 C37 55.2(3) . . . . ?
C34 N8 C31 C30 132.6(2) . . . . ?
C34 N8 C33 C32 -131.9(2) . . . . ?
C11 N3 C10 O3 5.9(3) . . . . ?
C11 N3 C10 C8 -176.72(18) . . . . ?
C11 N3 C13 C14 57.5(2) . . . . ?
C12 N4 C15 O5 10.9(3) . . . . ?
C12 N4 C15 O4 -170.8(2) . . . . ?
C12 N4 C14 C13 54.0(2) . . . . ?
C14 N4 C15 O5 -172.16(19) . . . . ?
C14 N4 C15 O4 6.2(3) . . . . ?
C14 N4 C12 C11 -55.0(2) . . . . ?
C8 N2 C6 O2 9.1(3) . . . . ?
C8 N2 C6 C4 -170.32(17) . . . . ?
C22 N5 C21 O6 178.7(2) . . . . ?
C22 N5 C21 C20 -3.7(3) . . . . ?
C22 N5 C23 C25 50.3(2) . . . . ?
C22 N5 C23 C24 -74.1(2) . . . . ?
C13 N3 C10 O3 168.2(2) . . . . ?
C13 N3 C10 C8 -14.4(3) . . . . ?
C13 N3 C11 C12 -59.2(2) . . . . ?
C31 N8 C34 O10 177.1(2) . . . . ?
C31 N8 C34 O9 -4.2(4) . . . . ?
C31 N8 C33 C32 57.3(3) . . . . ?
C27 N6 C25 O7 7.6(3) . . . . ?
C27 N6 C25 C23 -172.60(17) . . . . ?
C7 N2 C6 O2 -179.9(2) . . . . ?
C7 N2 C6 C4 0.6(3) . . . . ?
C7 N2 C8 C10 54.2(2) . . . . ?
C7 N2 C8 C9 -69.8(2) . . . . ?
C33 N8 C34 O10 6.9(3) . . . . ?
C33 N8 C34 O9 -174.5(2) . . . . ?
C33 N8 C31 C30 -56.1(3) . . . . ?
C35 O10 C34 O9 14.8(3) . . . . ?
C35 O10 C34 N8 -166.6(2) . . . . ?
C26 N6 C25 O7 -179.0(2) . . . . ?
C26 N6 C25 C23 0.8(3) . . . . ?
C26 N6 C27 C29 50.0(2) . . . . ?
C26 N6 C27 C28 -73.0(2) . . . . ?
C32 N7 C29 O8 5.4(3) . . . . ?
C32 N7 C29 C27 -175.37(18) . . . . ?
C32 N7 C30 C31 -54.8(2) . . . . ?
C4 N1 C2 O1 0.4(4) . . . . ?
C4 N1 C2 C1 -179.3(2) . . . . ?
C2 N1 C4 C6 -142.0(2) . . . . ?
C2 N1 C4 C5 95.3(3) . . . . ?
C3 N1 C4 C6 44.7(3) . . . . ?
C3 N1 C4 C5 -78.0(3) . . . . ?
C3 N1 C2 O1 173.3(3) . . . . ?
C3 N1 C2 C1 -6.4(4) . . . . ?
